data_7238399
loop_
_publ_author_name
'Mei, Haibo'
'Han, Jianlin'
'Li, Guigen'
'Pan, Yi'

_publ_section_title
;
 KOH-catalyzed highly efficient aminohalogenation of \b-nitrostyrenes with
 t-butyl N,N-dichlorocarbamate as nitrogen/halogen source
;
_journal_issue 3
_journal_name_full 'RSC Advances'
_journal_page_first 429
_journal_paper_doi 10.1039/c1ra00174d
_journal_volume 1
_journal_year 2011
_chemical_formula_moiety 'C13 H15 Cl2 N2 O4'
_chemical_formula_sum 'C13 H15 Cl2 N2 O4'
_chemical_formula_weight 334.17
_space_group_IT_number 19
_space_group_name_Hall 'P 2ac 2ab'
_space_group_name_H-M_alt 'P 21 21 21'
_symmetry_cell_setting orthorhombic
_symmetry_space_group_name_H-M 'P 21 21 21'
_atom_sites_solution_hydrogens geom
_atom_sites_solution_primary direct
_atom_sites_solution_secondary difmap
_audit_creation_method SHELXL-97
_cell_angle_alpha 90.00
_cell_angle_beta 90.00
_cell_angle_gamma 90.00
_cell_formula_units_Z 4
_cell_length_a 5.7762(8)
_cell_length_b 9.6032(13)
_cell_length_c 28.672(4)
_cell_measurement_temperature 296(2)
_cell_measurement_theta_max 26.360
_cell_volume 1590.4(4)
_computing_cell_refinement 'Bruker SHELXTL Program'
_computing_data_collection 'Bruker SMART'
_computing_data_reduction Saint
_computing_molecular_graphics 'Bruker SHELXTL Program'
_computing_publication_material 'Bruker SHELXTL Program'
_computing_structure_refinement 'SHELXL-97 (Sheldrick, 1997)'
_computing_structure_solution 'SHELXS-97 (Sheldrick, 1990)'
_diffrn_ambient_temperature 296(2)
_diffrn_measured_fraction_theta_full 0.999
_diffrn_measured_fraction_theta_max 0.999
_diffrn_measurement_device_type 'Bruker Apex II CCD area detector'
_diffrn_measurement_method 'phi and omega scans'
_diffrn_radiation_monochromator graphite
_diffrn_radiation_source 'fine-focus sealed tube'
_diffrn_radiation_type MoK\a
_diffrn_radiation_wavelength 0.71073
_diffrn_reflns_av_R_equivalents 0.1228
_diffrn_reflns_av_sigmaI/netI 0.0829
_diffrn_reflns_limit_h_max 7
_diffrn_reflns_limit_h_min -5
_diffrn_reflns_limit_k_max 11
_diffrn_reflns_limit_k_min -12
_diffrn_reflns_limit_l_max 32
_diffrn_reflns_limit_l_min -35
_diffrn_reflns_number 8921
_diffrn_reflns_theta_full 26.36
_diffrn_reflns_theta_max 26.36
_diffrn_reflns_theta_min 2.24
_exptl_absorpt_coefficient_mu 0.424
_exptl_absorpt_correction_T_max 0.903
_exptl_absorpt_correction_T_min 0.881
_exptl_absorpt_correction_type multi-scan
_exptl_absorpt_process_details SADABS
_exptl_crystal_colour colorless
_exptl_crystal_density_diffrn 1.396
_exptl_crystal_density_meas ?
_exptl_crystal_density_method 'not measured'
_exptl_crystal_description rectangle
_exptl_crystal_F_000 692.0
_exptl_crystal_size_max 0.30
_exptl_crystal_size_mid 0.26
_exptl_crystal_size_min 0.24
_refine_diff_density_max 0.444
_refine_diff_density_min -0.447
_refine_diff_density_rms 0.081
_refine_ls_abs_structure_details 'Flack H D (1983), Acta Cryst. A39, 876-881'
_refine_ls_abs_structure_Flack 0.03(8)
_refine_ls_extinction_method none
_refine_ls_goodness_of_fit_ref 1.079
_refine_ls_hydrogen_treatment mixed
_refine_ls_matrix_type full
_refine_ls_number_parameters 193
_refine_ls_number_reflns 3236
_refine_ls_number_restraints 0
_refine_ls_restrained_S_all 1.079
_refine_ls_R_factor_all 0.0546
_refine_ls_R_factor_gt 0.0517
_refine_ls_shift/su_max 0.000
_refine_ls_shift/su_mean 0.000
_refine_ls_structure_factor_coef Fsqd
_refine_ls_weighting_details 'calc w=1/[\s^2^(Fo^2^)+(0.0675P)^2^+0.0000P] where P=(Fo^2^+2Fc^2^)/3'
_refine_ls_weighting_scheme calc
_refine_ls_wR_factor_gt 0.1346
_refine_ls_wR_factor_ref 0.1374
_reflns_number_gt 2986
_reflns_number_total 3236
_reflns_threshold_expression >2sigma(I)
_cod_data_source_file c1ra00174d.txt
_cod_data_source_block 2110328e_0m
_cod_depositor_comments
;
The following automatic conversions were performed:

data item '_exptl_crystal_density_meas' value 'not measured' was
changed to '?' -- the value is perceived as not measured.

Automatic conversion script
Id: cif_fix_values 6909 2019-04-08 15:41:33Z antanas 
;
_cod_original_sg_symbol_H-M P2(1)2(1)2(1)
_cod_database_code 7238399

loop_
_symmetry_equiv_pos_as_xyz
'x, y, z'
'-x+1/2, -y, z+1/2'
'-x, y+1/2, -z+1/2'
'x+1/2, -y+1/2, -z'

loop_
_atom_site_label
_atom_site_type_symbol
_atom_site_fract_x
_atom_site_fract_y
_atom_site_fract_z
_atom_site_U_iso_or_equiv
_atom_site_adp_type
_atom_site_occupancy
_atom_site_symmetry_multiplicity
_atom_site_calc_flag
_atom_site_refinement_flags
Cl1 Cl -0.00183(13) -0.30147(6) 0.09760(3) 0.0521(2) Uani 1 1 d .
Cl2 Cl 0.44999(12) -0.18325(8) 0.08764(3) 0.0616(2) Uani 1 1 d .
C1 C 0.0474(5) 0.1927(3) 0.06249(9) 0.0457(6) Uani 1 1 d .
H1 H -0.0946 0.1605 0.0517 0.055 Uiso 1 1 calc R
C7 C 0.0745(4) -0.0229(2) 0.11133(8) 0.0333(5) Uani 1 1 d .
H7 H -0.0938 -0.0163 0.1076 0.040 Uiso 1 1 calc R
C6 C 0.1753(4) 0.1135(2) 0.09381(8) 0.0342(5) Uani 1 1 d .
C5 C 0.3886(5) 0.1624(2) 0.10922(9) 0.0417(6) Uani 1 1 d .
H5 H 0.4766 0.1089 0.1296 0.050 Uiso 1 1 calc R
C4 C 0.4713(5) 0.2912(3) 0.09424(11) 0.0533(7) Uani 1 1 d .
H4 H 0.6125 0.3247 0.1051 0.064 Uiso 1 1 calc R
C3 C 0.3416(6) 0.3687(3) 0.06318(11) 0.0607(9) Uani 1 1 d .
H3 H 0.3969 0.4543 0.0529 0.073 Uiso 1 1 calc R
C2 C 0.1334(7) 0.3213(3) 0.04733(11) 0.0610(8) Uani 1 1 d .
H2 H 0.0483 0.3745 0.0264 0.073 Uiso 1 1 calc R
O4 O 0.0251(3) -0.07399(18) 0.23423(6) 0.0417(4) Uani 1 1 d .
N1 N 0.0944(5) -0.1186(2) 0.03063(8) 0.0464(6) Uani 1 1 d .
O1 O -0.1098(5) -0.1123(3) 0.02199(8) 0.0644(7) Uani 1 1 d .
O3 O -0.2628(4) -0.0340(2) 0.18137(7) 0.0524(5) Uani 1 1 d .
O2 O 0.2502(5) -0.0945(3) 0.00396(9) 0.0774(8) Uani 1 1 d .
C9 C -0.0617(5) -0.0511(2) 0.19124(8) 0.0368(6) Uani 1 1 d .
N2 N 0.1178(4) -0.0495(2) 0.16043(7) 0.0401(5) Uani 1 1 d .
C8 C 0.1547(4) -0.1510(2) 0.08269(9) 0.0373(5) Uani 1 1 d .
C11 C -0.1295(5) -0.0889(3) 0.27498(8) 0.0411(6) Uani 1 1 d .
C14 C 0.0403(6) -0.1209(4) 0.31356(10) 0.0624(8) Uani 1 1 d .
H14A H 0.1165 -0.2076 0.3071 0.094 Uiso 1 1 calc R
H14B H -0.0409 -0.1276 0.3427 0.094 Uiso 1 1 calc R
H14C H 0.1533 -0.0478 0.3154 0.094 Uiso 1 1 calc R
C12 C -0.2933(6) -0.2106(3) 0.26760(12) 0.0592(8) Uani 1 1 d .
H12A H -0.3930 -0.1914 0.2416 0.089 Uiso 1 1 calc R
H12B H -0.3852 -0.2241 0.2951 0.089 Uiso 1 1 calc R
H12C H -0.2053 -0.2934 0.2614 0.089 Uiso 1 1 calc R
C13 C -0.2589(7) 0.0467(3) 0.28380(13) 0.0662(9) Uani 1 1 d .
H13A H -0.1503 0.1223 0.2852 0.099 Uiso 1 1 calc R
H13B H -0.3410 0.0405 0.3128 0.099 Uiso 1 1 calc R
H13C H -0.3668 0.0628 0.2589 0.099 Uiso 1 1 calc R

loop_
_atom_site_aniso_label
_atom_site_aniso_U_11
_atom_site_aniso_U_22
_atom_site_aniso_U_33
_atom_site_aniso_U_23
_atom_site_aniso_U_13
_atom_site_aniso_U_12
Cl1 0.0624(4) 0.0401(3) 0.0539(4) 0.0088(2) -0.0062(4) -0.0046(3)
Cl2 0.0418(3) 0.0594(4) 0.0836(6) -0.0218(4) -0.0022(4) 0.0092(3)
C1 0.0597(15) 0.0467(12) 0.0308(12) 0.0021(10) 0.0004(13) 0.0127(15)
C7 0.0392(12) 0.0399(10) 0.0207(10) 0.0004(9) -0.0003(10) 0.0062(10)
C6 0.0462(13) 0.0337(10) 0.0227(10) -0.0028(8) 0.0044(10) 0.0080(10)
C5 0.0494(14) 0.0403(12) 0.0355(13) -0.0003(10) 0.0045(12) 0.0049(11)
C4 0.0603(16) 0.0480(13) 0.0516(17) -0.0072(11) 0.0106(16) -0.0066(14)
C3 0.089(2) 0.0439(14) 0.0492(17) 0.0076(13) 0.0229(19) -0.0008(16)
C2 0.094(2) 0.0463(14) 0.0427(16) 0.0114(12) 0.0014(19) 0.0155(18)
O4 0.0507(10) 0.0520(9) 0.0224(8) 0.0073(6) 0.0010(9) -0.0007(9)
N1 0.0719(17) 0.0379(11) 0.0294(11) -0.0048(9) 0.0094(12) -0.0013(12)
O1 0.0780(15) 0.0706(14) 0.0447(12) 0.0111(11) -0.0209(13) -0.0096(13)
O3 0.0515(11) 0.0739(13) 0.0317(10) 0.0100(9) 0.0026(9) 0.0117(11)
O2 0.099(2) 0.0813(16) 0.0520(14) 0.0022(12) 0.0363(15) 0.0122(16)
C9 0.0535(15) 0.0318(10) 0.0252(11) 0.0026(8) -0.0033(11) 0.0065(11)
N2 0.0481(12) 0.0509(11) 0.0214(10) 0.0035(8) -0.0014(10) -0.0001(10)
C8 0.0403(12) 0.0389(12) 0.0327(12) -0.0017(10) -0.0024(11) 0.0001(10)
C11 0.0522(14) 0.0479(13) 0.0233(11) 0.0046(9) 0.0063(12) -0.0001(12)
C14 0.0628(18) 0.095(2) 0.0293(14) 0.0126(14) 0.0006(15) 0.001(2)
C12 0.0704(19) 0.0580(16) 0.0490(17) 0.0098(14) 0.0061(16) -0.0149(16)
C13 0.091(2) 0.0617(17) 0.0458(16) -0.0047(15) 0.0123(19) 0.015(2)

loop_
_atom_type_symbol
_atom_type_description
_atom_type_scat_dispersion_real
_atom_type_scat_dispersion_imag
_atom_type_scat_source
C C 0.0033 0.0016 'International Tables Vol C Tables 4.2.6.8 and 6.1.1.4'
H H 0.0000 0.0000 'International Tables Vol C Tables 4.2.6.8 and 6.1.1.4'
N N 0.0061 0.0033 'International Tables Vol C Tables 4.2.6.8 and 6.1.1.4'
O O 0.0106 0.0060 'International Tables Vol C Tables 4.2.6.8 and 6.1.1.4'
Cl Cl 0.1484 0.1585 'International Tables Vol C Tables 4.2.6.8 and 6.1.1.4'

loop_
_geom_angle_atom_site_label_1
_geom_angle_atom_site_label_2
_geom_angle_atom_site_label_3
_geom_angle
C6 C1 C2 119.7(3)
C6 C1 H1 120.2
C2 C1 H1 120.2
N2 C7 C6 113.99(19)
N2 C7 C8 108.80(18)
C6 C7 C8 113.25(18)
N2 C7 H7 106.8
C6 C7 H7 106.8
C8 C7 H7 106.8
C1 C6 C5 119.4(2)
C1 C6 C7 118.8(2)
C5 C6 C7 121.7(2)
C4 C5 C6 120.4(3)
C4 C5 H5 119.8
C6 C5 H5 119.8
C3 C4 C5 119.4(3)
C3 C4 H4 120.3
C5 C4 H4 120.3
C2 C3 C4 120.9(3)
C2 C3 H3 119.6
C4 C3 H3 119.6
C3 C2 C1 120.3(3)
C3 C2 H2 119.9
C1 C2 H2 119.9
C9 O4 C11 120.9(2)
O2 N1 O1 126.2(3)
O2 N1 C8 118.6(2)
O1 N1 C8 115.1(2)
O3 C9 O4 126.5(3)
O3 C9 N2 125.4(2)
O4 C9 N2 108.2(2)
C9 N2 C7 120.0(2)
C7 C8 N1 106.33(18)
C7 C8 Cl2 113.02(17)
N1 C8 Cl2 109.36(18)
C7 C8 Cl1 111.73(17)
N1 C8 Cl1 106.33(16)
Cl2 C8 Cl1 109.77(14)
O4 C11 C12 109.9(2)
O4 C11 C14 101.9(2)
C12 C11 C14 110.5(2)
O4 C11 C13 110.2(2)
C12 C11 C13 112.1(3)
C14 C11 C13 111.8(3)
C11 C14 H14A 109.5
C11 C14 H14B 109.5
H14A C14 H14B 109.5
C11 C14 H14C 109.5
H14A C14 H14C 109.5
H14B C14 H14C 109.5
C11 C12 H12A 109.5
C11 C12 H12B 109.5
H12A C12 H12B 109.5
C11 C12 H12C 109.5
H12A C12 H12C 109.5
H12B C12 H12C 109.5
C11 C13 H13A 109.5
C11 C13 H13B 109.5
H13A C13 H13B 109.5
C11 C13 H13C 109.5
H13A C13 H13C 109.5
H13B C13 H13C 109.5

loop_
_geom_bond_atom_site_label_1
_geom_bond_atom_site_label_2
_geom_bond_distance
Cl1 C8 1.757(2)
Cl2 C8 1.740(3)
C1 C6 1.390(3)
C1 C2 1.400(4)
C1 H1 0.9300
C7 N2 1.452(3)
C7 C6 1.518(3)
C7 C8 1.550(3)
C7 H7 0.9800
C6 C5 1.391(4)
C5 C4 1.394(4)
C5 H5 0.9300
C4 C3 1.381(5)
C4 H4 0.9300
C3 C2 1.364(5)
C3 H3 0.9300
C2 H2 0.9300
O4 C9 1.349(3)
O4 C11 1.478(3)
N1 O2 1.203(3)
N1 O1 1.207(4)
N1 C8 1.564(3)
O3 C9 1.207(3)
C9 N2 1.362(4)
C11 C12 1.519(4)
C11 C14 1.510(4)
C11 C13 1.522(4)
C14 H14A 0.9600
C14 H14B 0.9600
C14 H14C 0.9600
C12 H12A 0.9600
C12 H12B 0.9600
C12 H12C 0.9600
C13 H13A 0.9600
C13 H13B 0.9600
C13 H13C 0.9600
